data_4037875
loop_
_publ_author_name
'Liu, Hua-Wei'
'Fang, Yi'
'Wang, Shun-Yi'
'Ji, Shun-Jun'

_publ_section_title
;
 Base-promoted Multicomponent Reactions: A Synthesis of
 2-Amino-1,3-Selenazole Derivatives.
;
_journal_name_full 'The Journal of organic chemistry'
_journal_paper_doi 10.1021/acs.joc.9b03234
_journal_year 2020
_chemical_formula_moiety 'C17 H20 N2 O2 Se'
_chemical_formula_sum 'C17 H20 N2 O2 Se'
_chemical_formula_weight 363.31
_space_group_crystal_system monoclinic
_space_group_IT_number 14
_space_group_name_Hall '-P 2ybc'
_space_group_name_H-M_alt 'P 1 21/c 1'
_atom_sites_solution_hydrogens geom
_audit_creation_method SHELXL-2016/6
_cell_angle_alpha 90
_cell_angle_beta 103.536(10)
_cell_angle_gamma 90
_cell_formula_units_Z 4
_cell_length_a 11.8432(11)
_cell_length_b 7.9837(9)
_cell_length_c 18.2139(18)
_cell_measurement_reflns_used 1800
_cell_measurement_temperature 298(2)
_cell_measurement_theta_max 22.5220
_cell_measurement_theta_min 3.1730
_cell_volume 1674.3(3)
_computing_cell_refinement
;
CrysAlisPro, Agilent Technologies,
Version 1.171.36.32 (release 02-08-2013 CrysAlis171 .NET)
(compiled Aug  2 2013,16:46:58)
;
_computing_data_collection
;
CrysAlisPro, Agilent Technologies,
Version 1.171.36.32 (release 02-08-2013 CrysAlis171 .NET)
(compiled Aug  2 2013,16:46:58)
;
_computing_data_reduction
;
CrysAlisPro, Agilent Technologies,
Version 1.171.36.32 (release 02-08-2013 CrysAlis171 .NET)
(compiled Aug  2 2013,16:46:58)
;
_computing_structure_refinement 'SHELXL-2016/6 (Sheldrick, 2016)'
_computing_structure_solution 'SHELXS-2013/6 (Sheldrick, 2013)'
_diffrn_ambient_temperature 298(2)
_diffrn_detector_area_resol_mean 10.4471
_diffrn_measured_fraction_theta_full 0.999
_diffrn_measured_fraction_theta_max 0.865
_diffrn_measurement_device_type 'Xcalibur, Atlas, Gemini'
_diffrn_radiation_monochromator graphite
_diffrn_radiation_source 'Enhance (Mo) X-ray Source'
_diffrn_radiation_type MoK\a
_diffrn_radiation_wavelength 0.71073
_diffrn_reflns_av_R_equivalents 0.0725
_diffrn_reflns_av_unetI/netI 0.1068
_diffrn_reflns_Laue_measured_fraction_full 0.999
_diffrn_reflns_Laue_measured_fraction_max 0.865
_diffrn_reflns_limit_h_max 16
_diffrn_reflns_limit_h_min -12
_diffrn_reflns_limit_k_max 10
_diffrn_reflns_limit_k_min -10
_diffrn_reflns_limit_l_max 23
_diffrn_reflns_limit_l_min -22
_diffrn_reflns_number 9968
_diffrn_reflns_point_group_measured_fraction_full 0.999
_diffrn_reflns_point_group_measured_fraction_max 0.865
_diffrn_reflns_theta_full 25.242
_diffrn_reflns_theta_max 29.441
_diffrn_reflns_theta_min 3.105
_exptl_absorpt_coefficient_mu 2.251
_exptl_absorpt_correction_T_max 1.00000
_exptl_absorpt_correction_T_min 0.82558
_exptl_absorpt_correction_type multi-scan
_exptl_absorpt_process_details
;
CrysAlisPro, Agilent Technologies,
Version 1.171.37.35 (release 13-08-2014 CrysAlis171 .NET)
(compiled Aug 13 2014,18:06:01)
Empirical absorption correction using spherical harmonics,
 implemented in SCALE3 ABSPACK scaling algorithm.
Empirical absorption correction using spherical harmonics,
 implemented in SCALE3 ABSPACK scaling algorithm.
;
_exptl_crystal_colour 'clear light colorless'
_exptl_crystal_density_diffrn 1.441
_exptl_crystal_description block
_exptl_crystal_F_000 744
_exptl_crystal_size_max 0.200
_exptl_crystal_size_mid 0.200
_exptl_crystal_size_min 0.150
_refine_diff_density_max 0.452
_refine_diff_density_min -0.408
_refine_diff_density_rms 0.078
_refine_ls_extinction_method none
_refine_ls_goodness_of_fit_ref 1.015
_refine_ls_hydrogen_treatment constr
_refine_ls_matrix_type full
_refine_ls_number_parameters 200
_refine_ls_number_reflns 4014
_refine_ls_number_restraints 0
_refine_ls_restrained_S_all 1.015
_refine_ls_R_factor_all 0.1402
_refine_ls_R_factor_gt 0.0605
_refine_ls_shift/su_max 0.000
_refine_ls_shift/su_mean 0.000
_refine_ls_structure_factor_coef Fsqd
_refine_ls_weighting_details 'w=1/[\s^2^(Fo^2^)+(0.0494P)^2^+0.2134P] where P=(Fo^2^+2Fc^2^)/3'
_refine_ls_weighting_scheme calc
_refine_ls_wR_factor_gt 0.1183
_refine_ls_wR_factor_ref 0.1574
_reflns_Friedel_coverage 0.000
_reflns_number_gt 2004
_reflns_number_total 4014
_reflns_threshold_expression 'I > 2\s(I)'
_cod_data_source_file jo9b03234_si_002.cif
_cod_data_source_block a
_cod_original_sg_symbol_H-M 'P 21/c'
_cod_database_code 4037875
_shelx_shelxl_version_number 2016/6
_shelx_space_group_comment
;
The symmetry employed for this shelxl refinement is uniquely defined
by the following loop, which should always be used as a source of
symmetry information in preference to the above space-group names.
They are only intended as comments.
;
_shelx_estimated_absorpt_t_min 0.662
_shelx_estimated_absorpt_t_max 0.729

loop_
_space_group_symop_operation_xyz
'x, y, z'
'-x, y+1/2, -z+1/2'
'-x, -y, -z'
'x, -y-1/2, z-1/2'

loop_
_atom_site_label
_atom_site_type_symbol
_atom_site_fract_x
_atom_site_fract_y
_atom_site_fract_z
_atom_site_U_iso_or_equiv
_atom_site_adp_type
_atom_site_occupancy
_atom_site_site_symmetry_order
_atom_site_calc_flag
_atom_site_refinement_flags_posn
_atom_site_refinement_flags_adp
Se1 Se 0.47979(4) 0.09987(7) 0.69609(3) 0.0593(2) Uani 1 1 d . .
O1 O 0.8248(3) 0.3725(5) 0.6344(2) 0.0775(12) Uani 1 1 d . .
O2 O 0.7951(3) 0.4573(5) 0.74521(19) 0.0612(9) Uani 1 1 d . .
N1 N 0.5806(3) 0.2869(5) 0.6042(2) 0.0514(10) Uani 1 1 d . .
N2 N 0.3963(3) 0.1878(5) 0.5407(2) 0.0579(11) Uani 1 1 d . .
C1 C 0.4847(4) 0.2053(6) 0.6027(3) 0.0515(12) Uani 1 1 d . .
C2 C 0.6565(4) 0.2793(6) 0.6738(3) 0.0505(12) Uani 1 1 d . .
C3 C 0.6294(4) 0.1899(6) 0.7300(3) 0.0476(11) Uani 1 1 d . .
C4 C 0.7004(4) 0.1527(6) 0.8062(3) 0.0466(11) Uani 1 1 d . .
C5 C 0.8160(5) 0.1102(7) 0.8157(3) 0.0644(15) Uani 1 1 d . .
H5 H 0.847120 0.100083 0.773476 0.077 Uiso 1 1 calc R U
C6 C 0.8857(5) 0.0825(7) 0.8860(3) 0.0747(17) Uani 1 1 d . .
H6 H 0.963310 0.053902 0.891233 0.090 Uiso 1 1 calc R U
C7 C 0.8408(6) 0.0970(7) 0.9492(3) 0.0746(17) Uani 1 1 d . .
H7 H 0.888350 0.082302 0.997188 0.090 Uiso 1 1 calc R U
C8 C 0.7251(5) 0.1334(7) 0.9402(3) 0.0706(16) Uani 1 1 d . .
H8 H 0.693708 0.141202 0.982363 0.085 Uiso 1 1 calc R U
C9 C 0.6553(5) 0.1585(7) 0.8692(3) 0.0600(13) Uani 1 1 d . .
H9 H 0.576546 0.179710 0.863753 0.072 Uiso 1 1 calc R U
C10 C 0.7678(4) 0.3738(6) 0.6802(3) 0.0539(13) Uani 1 1 d . .
C11 C 0.9080(5) 0.5380(8) 0.7628(3) 0.0820(18) Uani 1 1 d . .
H11A H 0.968174 0.456161 0.761824 0.098 Uiso 1 1 calc R U
H11B H 0.910969 0.623562 0.725526 0.098 Uiso 1 1 calc R U
C12 C 0.9271(6) 0.6123(10) 0.8366(4) 0.116(3) Uani 1 1 d . .
H12A H 0.872381 0.701382 0.835762 0.174 Uiso 1 1 calc R U
H12B H 1.004646 0.656334 0.850703 0.174 Uiso 1 1 calc R U
H12C H 0.917166 0.528988 0.872517 0.174 Uiso 1 1 calc R U
C13 C 0.2925(6) 0.1056(11) 0.5443(4) 0.128(3) Uani 1 1 d . .
H13A H 0.313944 0.003077 0.572751 0.154 Uiso 1 1 calc R U
H13B H 0.253016 0.175730 0.573897 0.154 Uiso 1 1 calc R U
C14 C 0.2113(6) 0.0629(9) 0.4779(4) 0.103(2) Uani 1 1 d . .
H14A H 0.134735 0.086107 0.485994 0.124 Uiso 1 1 calc R U
H14B H 0.216079 -0.057201 0.471252 0.124 Uiso 1 1 calc R U
C15 C 0.2178(6) 0.1423(9) 0.4061(4) 0.098(2) Uani 1 1 d . .
H15A H 0.201111 0.057801 0.366822 0.117 Uiso 1 1 calc R U
H15B H 0.157105 0.226227 0.393861 0.117 Uiso 1 1 calc R U
C16 C 0.3265(6) 0.2209(10) 0.4039(4) 0.109(2) Uani 1 1 d . .
H16A H 0.366534 0.146161 0.376526 0.130 Uiso 1 1 calc R U
H16B H 0.308115 0.321575 0.373646 0.130 Uiso 1 1 calc R U
C17 C 0.4073(5) 0.2670(9) 0.4716(3) 0.086(2) Uani 1 1 d . .
H17A H 0.401572 0.387115 0.477959 0.103 Uiso 1 1 calc R U
H17B H 0.484721 0.244079 0.465017 0.103 Uiso 1 1 calc R U

loop_
_atom_site_aniso_label
_atom_site_aniso_U_11
_atom_site_aniso_U_22
_atom_site_aniso_U_33
_atom_site_aniso_U_23
_atom_site_aniso_U_13
_atom_site_aniso_U_12
Se1 0.0565(4) 0.0732(4) 0.0479(4) 0.0059(3) 0.0114(2) -0.0103(3)
O1 0.055(2) 0.126(3) 0.056(2) -0.001(2) 0.0216(19) -0.013(2)
O2 0.053(2) 0.081(2) 0.048(2) -0.0019(18) 0.0096(17) -0.0169(18)
N1 0.049(2) 0.065(3) 0.041(2) 0.004(2) 0.0116(19) -0.004(2)
N2 0.052(2) 0.076(3) 0.041(2) 0.003(2) 0.0011(19) -0.006(2)
C1 0.054(3) 0.059(3) 0.042(3) 0.008(2) 0.012(2) 0.005(2)
C2 0.055(3) 0.058(3) 0.040(3) 0.002(2) 0.013(2) 0.005(2)
C3 0.047(3) 0.058(3) 0.039(3) -0.002(2) 0.011(2) -0.002(2)
C4 0.049(3) 0.052(3) 0.039(3) 0.006(2) 0.011(2) 0.001(2)
C5 0.061(3) 0.089(4) 0.045(3) 0.013(3) 0.016(3) 0.012(3)
C6 0.062(4) 0.097(5) 0.061(4) 0.019(3) 0.007(3) 0.017(3)
C7 0.090(5) 0.084(4) 0.042(3) 0.017(3) -0.002(3) 0.003(3)
C8 0.086(4) 0.089(4) 0.038(3) 0.014(3) 0.019(3) 0.014(3)
C9 0.058(3) 0.078(4) 0.046(3) 0.004(3) 0.015(2) 0.004(3)
C10 0.043(3) 0.073(4) 0.043(3) 0.012(3) 0.004(2) 0.005(3)
C11 0.065(4) 0.105(5) 0.071(4) 0.002(4) 0.005(3) -0.029(4)
C12 0.093(5) 0.156(7) 0.099(6) -0.040(5) 0.021(4) -0.045(5)
C13 0.088(5) 0.215(9) 0.069(5) 0.034(5) -0.008(4) -0.079(6)
C14 0.088(5) 0.122(6) 0.081(5) 0.026(4) -0.019(4) -0.042(4)
C15 0.084(5) 0.129(6) 0.066(5) 0.010(4) -0.011(4) -0.028(4)
C16 0.110(6) 0.146(7) 0.054(4) 0.011(4) -0.013(4) -0.028(5)
C17 0.077(4) 0.137(6) 0.042(3) 0.015(4) 0.009(3) -0.014(4)

loop_
_atom_type_symbol
_atom_type_description
_atom_type_scat_dispersion_real
_atom_type_scat_dispersion_imag
_atom_type_scat_source
C C 0.0033 0.0016 'International Tables Vol C Tables 4.2.6.8 and 6.1.1.4'
H H 0.0000 0.0000 'International Tables Vol C Tables 4.2.6.8 and 6.1.1.4'
N N 0.0061 0.0033 'International Tables Vol C Tables 4.2.6.8 and 6.1.1.4'
O O 0.0106 0.0060 'International Tables Vol C Tables 4.2.6.8 and 6.1.1.4'
Se Se -0.0929 2.2259 'International Tables Vol C Tables 4.2.6.8 and 6.1.1.4'

loop_
_geom_angle_atom_site_label_1
_geom_angle_atom_site_label_2
_geom_angle_atom_site_label_3
_geom_angle
C3 Se1 C1 84.3(2)
C10 O2 C11 116.0(4)
C1 N1 C2 112.1(4)
C1 N2 C13 121.4(5)
C1 N2 C17 118.2(4)
C13 N2 C17 120.3(5)
N1 C1 N2 124.5(4)
N1 C1 Se1 114.2(3)
N2 C1 Se1 121.2(4)
C3 C2 N1 120.2(4)
C3 C2 C10 124.7(4)
N1 C2 C10 115.1(4)
C2 C3 C4 129.5(4)
C2 C3 Se1 109.1(3)
C4 C3 Se1 121.3(3)
C9 C4 C5 118.1(4)
C9 C4 C3 122.1(4)
C5 C4 C3 119.8(4)
C6 C5 C4 121.3(5)
C5 C6 C7 120.0(5)
C8 C7 C6 119.2(5)
C7 C8 C9 120.4(5)
C4 C9 C8 120.9(5)
O1 C10 O2 124.6(5)
O1 C10 C2 125.1(5)
O2 C10 C2 110.3(4)
C12 C11 O2 109.0(5)
C14 C13 N2 120.2(6)
C13 C14 C15 119.6(6)
C16 C15 C14 116.5(6)
C17 C16 C15 120.8(6)
C16 C17 N2 117.6(5)

loop_
_geom_bond_atom_site_label_1
_geom_bond_atom_site_label_2
_geom_bond_distance
Se1 C3 1.877(4)
Se1 C1 1.910(5)
O1 C10 1.188(6)
O2 C10 1.332(6)
O2 C11 1.451(6)
N1 C1 1.304(6)
N1 C2 1.373(6)
N2 C1 1.357(6)
N2 C13 1.408(7)
N2 C17 1.440(6)
C2 C3 1.348(6)
C2 C10 1.499(7)
C3 C4 1.474(6)
C4 C9 1.375(6)
C4 C5 1.382(6)
C5 C6 1.370(7)
C6 C7 1.381(8)
C7 C8 1.372(8)
C8 C9 1.378(7)
C11 C12 1.437(8)
C13 C14 1.401(8)
C14 C15 1.470(8)
C15 C16 1.440(8)
C16 C17 1.422(8)
